data_2311535
loop_
_publ_author_name
'Noland, Wayland E.'
'Shudy, Jessica E.'
'Rieger, Janel L.'
'Tu, Zoe H.'
'Tritch, Kenneth J.'

_publ_section_title
;
 Crystal structures of 2,6-di-bromo-4-methyl-benzo-nitrile and
 2,6-di-bromo-4-methyl-phenyl isocyanide.
;
_journal_issue 'Pt 12'
_journal_name_full 'Acta crystallographica. Section E, Crystallographic communications'
_journal_page_first 1913
_journal_page_last 1916
_journal_paper_doi 10.1107/S2056989017016395
_journal_volume 73
_journal_year 2017
_chemical_formula_iupac 'C8 H5 Br2 N'
_chemical_formula_moiety 'C8 H5 Br2 N'
_chemical_formula_sum 'C8 H5 Br2 N'
_chemical_formula_weight 274.95
_chemical_melting_point 401
_chemical_name_common RNC
_chemical_name_systematic
;
2,6-Dibromo-4-methylphenyl isocyanide
;
_space_group_crystal_system tetragonal
_space_group_IT_number 113
_space_group_name_Hall 'P -4 2ab'
_space_group_name_H-M_alt 'P -4 21 m'
_atom_sites_solution_hydrogens geom
_audit_creation_method SHELXL-2014/6
_cell_angle_alpha 90
_cell_angle_beta 90
_cell_angle_gamma 90
_cell_formula_units_Z 4
_cell_length_a 14.690(5)
_cell_length_b 14.690(5)
_cell_length_c 4.0703(15)
_cell_measurement_reflns_used 2995
_cell_measurement_temperature 173(2)
_cell_measurement_theta_max 26.91
_cell_measurement_theta_min 2.77
_cell_volume 878.4(5)
_computing_cell_refinement
;
SAINT (Bruker, 2012)
;
_computing_data_collection
;
APEX2 (Bruker, 2012)
;
_computing_data_reduction
;
SAINT (Bruker, 2012)
;
_computing_molecular_graphics
;
Mercury (Macrae <i>et al.</i>, 2008)
;
_computing_publication_material
;
publCIF (Westrip, 2010)
;
_computing_structure_refinement
;
SHELXL2014 (Sheldrick, 2015b)
;
_computing_structure_solution
;
SHELXT2014 (Sheldrick, 2015a)
;
_diffrn_ambient_temperature 173(2)
_diffrn_measured_fraction_theta_full 1.000
_diffrn_measured_fraction_theta_max 0.997
_diffrn_measurement_device_type 'Bruker APEXII CCD'
_diffrn_measurement_method '\f and \w scans'
_diffrn_radiation_type MoK\a
_diffrn_radiation_wavelength 0.71073
_diffrn_reflns_av_R_equivalents 0.0453
_diffrn_reflns_limit_h_max 19
_diffrn_reflns_limit_h_min -18
_diffrn_reflns_limit_k_max 19
_diffrn_reflns_limit_k_min -19
_diffrn_reflns_limit_l_max 5
_diffrn_reflns_limit_l_min -5
_diffrn_reflns_number 10248
_diffrn_reflns_theta_full 25.242
_diffrn_reflns_theta_max 27.594
_diffrn_reflns_theta_min 1.961
_exptl_absorpt_coefficient_mu 9.160
_exptl_absorpt_correction_T_max 0.7456
_exptl_absorpt_correction_T_min 0.2551
_exptl_absorpt_correction_type multi-scan
_exptl_absorpt_process_details
;
(SADABS; Sheldrick, 1996)
;
_exptl_crystal_colour colourless
_exptl_crystal_density_diffrn 2.079
_exptl_crystal_description Needle
_exptl_crystal_F_000 520
_exptl_crystal_size_max 0.400
_exptl_crystal_size_mid 0.140
_exptl_crystal_size_min 0.080
_refine_diff_density_max 0.299
_refine_diff_density_min -0.509
_refine_ls_abs_structure_details
;
Flack <i>x</i> determined using 381 quotients
[(<i>I</i>^+^)-(<i>I</i>^-^)]/[(<i>I</i>^+^)+(<i>I</i>^-^)]
(Parsons <i>et al.</i>,  2013)
;
_refine_ls_abs_structure_Flack -0.024(13)
_refine_ls_extinction_method none
_refine_ls_goodness_of_fit_ref 1.141
_refine_ls_hydrogen_treatment constr
_refine_ls_matrix_type full
_refine_ls_number_parameters 59
_refine_ls_number_reflns 1074
_refine_ls_number_restraints 0
_refine_ls_restrained_S_all 1.141
_refine_ls_R_factor_all 0.0267
_refine_ls_R_factor_gt 0.0232
_refine_ls_shift/su_max 0.000
_refine_ls_shift/su_mean 0.000
_refine_ls_structure_factor_coef Fsqd
_refine_ls_weighting_details 'w=1/[\s^2^(Fo^2^)+(0.0267P)^2^+0.0073P] where P=(Fo^2^+2Fc^2^)/3'
_refine_ls_weighting_scheme calc
_refine_ls_wR_factor_gt 0.0500
_refine_ls_wR_factor_ref 0.0508
_reflns_number_gt 1001
_reflns_number_total 1074
_reflns_threshold_expression 'I > 2\s(I)'
_cod_data_source_file lh5859sup1.cif
_cod_data_source_block RNC
_cod_original_cell_volume 878.3(7)
_cod_database_code 2311535
_shelx_space_group_comment
;
The symmetry employed for this shelxl refinement is uniquely defined
by the following loop, which should always be used as a source of
symmetry information in preference to the above space-group names.
They are only intended as comments.
;
_shelx_estimated_absorpt_t_min 0.121
_shelx_estimated_absorpt_t_max 0.528
_shelxl_version_number 2014/6

loop_
_space_group_symop_operation_xyz
'x, y, z'
'-x, -y, z'
'y, -x, -z'
'-y, x, -z'
'-x+1/2, y+1/2, -z'
'x+1/2, -y+1/2, -z'
'-y+1/2, -x+1/2, z'
'y+1/2, x+1/2, z'

loop_
_atom_site_type_symbol
_atom_site_label
_atom_site_fract_x
_atom_site_fract_y
_atom_site_fract_z
_atom_site_U_iso_or_equiv
_atom_site_adp_type
_atom_site_calc_flag
_atom_site_occupancy
Br Br12 0.64344(3) 0.58324(2) 0.38265(14) 0.03268(14) Uani d 1
N N11 0.8281(2) 0.6719(2) 0.5307(11) 0.0278(11) Uani d 1
C C11 0.7708(2) 0.7292(2) 0.3538(15) 0.0228(11) Uani d 1
C C12 0.6845(3) 0.7013(3) 0.2671(9) 0.0245(8) Uani d 1
C C13 0.6256(2) 0.7587(2) 0.0981(10) 0.0243(8) Uani d 1
H H13A 0.5664 0.7382 0.0402 0.029 Uiso calc 1
C C14 0.6535(3) 0.8465(3) 0.0132(13) 0.0237(11) Uani d 1
C C15 0.8753(3) 0.6247(3) 0.6829(18) 0.0474(18) Uani d 1
C C16 0.5894(3) 0.9106(3) -0.1624(14) 0.0328(12) Uani d 1
H H16A 0.5318 0.8793 -0.2065 0.049 Uiso calc 0.5
H H16B 0.6169 0.9300 -0.3703 0.049 Uiso calc 0.5
H H16C 0.5781 0.9640 -0.0241 0.049 Uiso calc 0.5

loop_
_atom_site_aniso_label
_atom_site_aniso_U_11
_atom_site_aniso_U_22
_atom_site_aniso_U_33
_atom_site_aniso_U_12
_atom_site_aniso_U_13
_atom_site_aniso_U_23
Br12 0.0337(2) 0.02125(19) 0.0431(2) -0.00062(15) 0.0071(2) 0.0013(2)
N11 0.0268(15) 0.0268(15) 0.030(3) 0.009(2) 0.0005(13) -0.0005(13)
C11 0.0238(15) 0.0238(15) 0.021(3) 0.0067(19) 0.0031(16) -0.0031(16)
C12 0.0267(19) 0.0202(18) 0.027(2) 0.0008(16) 0.0080(16) -0.0028(15)
C13 0.0214(17) 0.0240(17) 0.0273(19) 0.0001(14) 0.0017(18) -0.0043(19)
C14 0.0245(16) 0.0245(16) 0.022(3) 0.007(2) 0.0038(14) -0.0038(14)
C15 0.048(2) 0.048(2) 0.046(5) 0.016(3) -0.002(2) 0.002(2)
C16 0.0329(18) 0.0329(18) 0.033(3) 0.009(3) -0.0013(18) 0.0013(18)

loop_
_atom_type_symbol
_atom_type_description
_atom_type_scat_dispersion_real
_atom_type_scat_dispersion_imag
_atom_type_scat_source
C C 0.0033 0.0016 'International Tables Vol C Tables 4.2.6.8 and 6.1.1.4'
H H 0.0000 0.0000 'International Tables Vol C Tables 4.2.6.8 and 6.1.1.4'
N N 0.0061 0.0033 'International Tables Vol C Tables 4.2.6.8 and 6.1.1.4'
Br Br -0.2901 2.4595 'International Tables Vol C Tables 4.2.6.8 and 6.1.1.4'

loop_
_geom_angle_atom_site_label_1
_geom_angle_atom_site_label_2
_geom_angle_atom_site_label_3
_geom_angle_site_symmetry_1
_geom_angle_site_symmetry_3
_geom_angle
C15 N11 C11 . . 178.9(6)
C12 C11 C12 . 7_665 118.7(5)
C12 C11 N11 . . 120.6(3)
C12 C11 N11 7_665 . 120.6(3)
C11 C12 C13 . . 121.3(4)
C11 C12 Br12 . . 120.0(3)
C13 C12 Br12 . . 118.7(3)
C12 C13 C14 . . 120.0(4)
C12 C13 H13A . . 120.0
C14 C13 H13A . . 120.0
C13 C14 C13 . 7_665 118.7(5)
C13 C14 C16 . . 120.6(2)
C13 C14 C16 7_665 . 120.6(2)
C14 C16 H16A . . 109.5
C14 C16 H16B . . 109.5
H16A C16 H16B . . 109.5
C14 C16 H16C . . 109.5
H16A C16 H16C . . 109.5
H16B C16 H16C . . 109.5

loop_
_geom_bond_atom_site_label_1
_geom_bond_atom_site_label_2
_geom_bond_site_symmetry_2
_geom_bond_distance
Br12 C12 . 1.896(4)
N11 C15 . 1.161(8)
N11 C11 . 1.391(7)
C11 C12 . 1.379(5)
C11 C12 7_665 1.379(5)
C12 C13 . 1.389(6)
C13 C14 . 1.396(4)
C13 H13A . 0.9500
C14 C13 7_665 1.396(4)
C14 C16 . 1.511(7)
C16 H16A . 0.9800
C16 H16B . 0.9800
C16 H16C . 0.9800

loop_
_geom_torsion_atom_site_label_1
_geom_torsion_atom_site_label_2
_geom_torsion_atom_site_label_3
_geom_torsion_atom_site_label_4
_geom_torsion_site_symmetry_1
_geom_torsion_site_symmetry_4
_geom_torsion
C12 C11 C12 C13 7_665 . -0.5(8)
N11 C11 C12 C13 . . 178.2(4)
C12 C11 C12 Br12 7_665 . -179.8(3)
N11 C11 C12 Br12 . . -1.1(7)
C11 C12 C13 C14 . . -0.1(6)
Br12 C12 C13 C14 . . 179.2(3)
C12 C13 C14 C13 . 7_665 0.7(7)
C12 C13 C14 C16 . . -178.3(4)
